data_4024335
loop_
_publ_author_name
'Qiong Li'
'Shao-Bo Yang'
'Zhihui Zhang'
'Lei Li'
'Peng-Fei Xu'

_publ_contact_author_address
;
 State Key Laboratory of Applied Organic Chemistry,
 Lanzhou University, 73000, CHINA
;
_publ_contact_author_email xupf@lzu.edu.cn
_publ_contact_author_fax 86-931-8915557
_publ_contact_author_name 'peng-fei xu'
_publ_contact_author_phone 86-931-8912281
_publ_section_title
;
Diastereo- and Enantioselective Synthesis of \b-Hydroxy-\a-Amino Acids:
Application to the Synthesis of a Key Intermediate for Lactacystin
;
_journal_name_full 'Journal of Organic Chemistry'
_journal_page_first 1627
_journal_page_last 1631
_journal_paper_doi 10.1021/jo8023973
_journal_volume 74
_journal_year 2009
_chemical_absolute_configuration rm
_chemical_formula_moiety 'C19 H29 N O3'
_chemical_formula_sum 'C19 H29 N O3'
_chemical_formula_weight 319.43
_space_group_IT_number 4
_symmetry_cell_setting monoclinic
_symmetry_space_group_name_Hall 'P 2yb'
_symmetry_space_group_name_H-M 'P 1 21 1'
_atom_sites_solution_hydrogens geom
_atom_sites_solution_primary direct
_atom_sites_solution_secondary difmap
_audit_creation_method ' SHELXL-97'
_cell_angle_alpha 90.00
_cell_angle_beta 98.287(2)
_cell_angle_gamma 90.00
_cell_formula_units_Z 2
_cell_length_a 7.2075(8)
_cell_length_b 10.4013(12)
_cell_length_c 12.3538(14)
_cell_measurement_temperature 293(2)
_cell_volume 916.46(18)
_computing_cell_refinement 'Bruker SMART'
_computing_data_collection 'Bruker SMART'
_computing_data_reduction 'Bruker SHELXTL'
_computing_molecular_graphics 'Bruker SHELXTL'
_computing_publication_material 'Bruker SHELXTL'
_computing_structure_refinement 'SHELXL-97 (Sheldrick, 1997)'
_computing_structure_solution 'SHELXS-97 (Sheldrick, 1990)'
_diffrn_ambient_temperature 293(2)
_diffrn_measured_fraction_theta_full 0.996
_diffrn_measured_fraction_theta_max 0.996
_diffrn_measurement_device_type 'CCD area detector'
_diffrn_measurement_method 'phi and omega scans'
_diffrn_radiation_monochromator graphite
_diffrn_radiation_source 'fine-focus sealed tube'
_diffrn_radiation_type MoK\a
_diffrn_radiation_wavelength 0.71073
_diffrn_reflns_av_R_equivalents 0.0309
_diffrn_reflns_av_sigmaI/netI 0.0259
_diffrn_reflns_limit_h_max 8
_diffrn_reflns_limit_h_min -8
_diffrn_reflns_limit_k_max 12
_diffrn_reflns_limit_k_min -10
_diffrn_reflns_limit_l_max 15
_diffrn_reflns_limit_l_min -13
_diffrn_reflns_number 5221
_diffrn_reflns_theta_full 26.02
_diffrn_reflns_theta_max 26.02
_diffrn_reflns_theta_min 2.57
_exptl_absorpt_coefficient_mu 0.077
_exptl_absorpt_correction_type none
_exptl_crystal_colour colourless
_exptl_crystal_density_diffrn 1.158
_exptl_crystal_density_method 'not measured'
_exptl_crystal_description Prism
_exptl_crystal_F_000 348
_exptl_crystal_size_max 0.200
_exptl_crystal_size_mid 0.150
_exptl_crystal_size_min 0.150
_refine_diff_density_max 0.197
_refine_diff_density_min -0.161
_refine_diff_density_rms 0.053
_refine_ls_abs_structure_details 'Flack H D (1983), Acta Cryst. A39, 876-881'
_refine_ls_abs_structure_Flack -0.5(16)
_refine_ls_extinction_coef 0.000(5)
_refine_ls_extinction_expression Fc^*^=kFc[1+0.001xFc^2^\l^3^/sin(2\q)]^-1/4^
_refine_ls_extinction_method SHELXL
_refine_ls_goodness_of_fit_ref 1.055
_refine_ls_hydrogen_treatment mixed
_refine_ls_matrix_type full
_refine_ls_number_parameters 209
_refine_ls_number_reflns 2713
_refine_ls_number_restraints 1
_refine_ls_restrained_S_all 1.055
_refine_ls_R_factor_all 0.0598
_refine_ls_R_factor_gt 0.0487
_refine_ls_shift/su_max 2.141
_refine_ls_shift/su_mean 0.025
_refine_ls_structure_factor_coef Fsqd
_refine_ls_weighting_details 'calc w=1/[\s^2^(Fo^2^)+(0.1000P)^2^+0.0000P] where P=(Fo^2^+2Fc^2^)/3'
_refine_ls_weighting_scheme calc
_refine_ls_wR_factor_gt 0.1323
_refine_ls_wR_factor_ref 0.1428
_reflns_number_gt 2241
_reflns_number_total 2713
_reflns_threshold_expression >2sigma(I)
_cod_data_source_file jo8023973_si_003.cif
_cod_data_source_block compd-2d'
_cod_depositor_comments
;
The following automatic conversions were performed:
'_symmetry_cell_setting' value 'Monoclinic' changed to 'monoclinic'
according to '/home/saulius/struct/CIF-dictionaries/cif_core.dic'
dictionary named 'cif_core.dic' version 2.4.1 from 2010-06-29.

Automatic conversion script
Id: cif_fix_enum 1527 2010-12-29 10:47:43Z saulius 
;
_cod_original_sg_symbol_H-M P2(1)
_cod_database_code 4024335

loop_
_symmetry_equiv_pos_as_xyz
'x, y, z'
'-x, y+1/2, -z'

loop_
_atom_site_label
_atom_site_type_symbol
_atom_site_fract_x
_atom_site_fract_y
_atom_site_fract_z
_atom_site_U_iso_or_equiv
_atom_site_adp_type
_atom_site_occupancy
_atom_site_symmetry_multiplicity
_atom_site_calc_flag
_atom_site_refinement_flags
_atom_site_disorder_assembly
_atom_site_disorder_group
O1 O 0.6689(4) 0.4953(2) 0.00874(19) 0.0872(7) Uani 1 1 d . . .
O2 O 0.4915(3) 0.39347(18) 0.11028(15) 0.0639(5) Uani 1 1 d . . .
O3 O 0.5988(3) 0.1864(3) -0.05280(18) 0.0814(7) Uani 1 1 d . . .
H3A H 0.5652 0.1219 -0.0227 0.122 Uiso 1 1 calc R . .
N N 0.7941(2) 0.2262(2) 0.18721(15) 0.0485(5) Uani 1 1 d . . .
C1 C 0.3305(3) 0.2739(3) 0.2478(2) 0.0613(7) Uani 1 1 d . . .
H1A H 0.2331 0.3403 0.2388 0.074 Uiso 1 1 calc R . .
C2 C 0.4542(3) 0.2696(2) 0.15728(19) 0.0501(5) Uani 1 1 d . . .
H2A H 0.3998 0.2108 0.0993 0.060 Uiso 1 1 calc R . .
C3 C 0.6473(4) 0.4029(3) 0.06384(19) 0.0582(6) Uani 1 1 d . . .
C4 C 0.7979(3) 0.2989(2) 0.08651(18) 0.0485(5) Uani 1 1 d . . .
H4A H 0.9192 0.3431 0.0943 0.058 Uiso 1 1 calc R . .
C5 C 0.6339(3) 0.2140(2) 0.21614(17) 0.0447(5) Uani 1 1 d . . .
C6 C 0.5913(3) 0.1647(3) 0.32460(18) 0.0507(6) Uani 1 1 d . . .
C7 C 0.4364(4) 0.0604(3) 0.2985(2) 0.0595(6) Uani 1 1 d . . .
H7A H 0.4704 -0.0010 0.2456 0.071 Uiso 1 1 calc R . .
H7B H 0.4168 0.0146 0.3643 0.071 Uiso 1 1 calc R . .
C8 C 0.2581(4) 0.1362(3) 0.2508(2) 0.0661(7) Uani 1 1 d . . .
H8A H 0.2086 0.1060 0.1781 0.079 Uiso 1 1 calc R . .
H8B H 0.1615 0.1291 0.2976 0.079 Uiso 1 1 calc R . .
C9 C 0.4719(4) 0.2840(3) 0.3538(2) 0.0625(7) Uani 1 1 d . . .
C10 C 0.5816(5) 0.4097(4) 0.3672(3) 0.0827(9) Uani 1 1 d . . .
H10A H 0.5010 0.4775 0.3851 0.124 Uiso 1 1 calc R . .
H10B H 0.6276 0.4300 0.3000 0.124 Uiso 1 1 calc R . .
H10C H 0.6854 0.4007 0.4248 0.124 Uiso 1 1 calc R . .
C11 C 0.3828(5) 0.2630(4) 0.4586(2) 0.0894(11) Uani 1 1 d . . .
H11A H 0.3125 0.3380 0.4728 0.134 Uiso 1 1 calc R . .
H11B H 0.4797 0.2480 0.5192 0.134 Uiso 1 1 calc R . .
H11C H 0.3006 0.1900 0.4491 0.134 Uiso 1 1 calc R . .
C12 C 0.7595(4) 0.1238(4) 0.4038(2) 0.0737(9) Uani 1 1 d . . .
H12A H 0.8172 0.0508 0.3749 0.111 Uiso 1 1 calc R . .
H12B H 0.7206 0.1013 0.4725 0.111 Uiso 1 1 calc R . .
H12C H 0.8478 0.1934 0.4146 0.111 Uiso 1 1 calc R . .
C13 C 0.7901(3) 0.2109(2) -0.01457(19) 0.0518(6) Uani 1 1 d . . .
H13A H 0.8514 0.1293 0.0084 0.062 Uiso 1 1 calc R . .
C14 C 0.8814(3) 0.2657(3) -0.10866(18) 0.0516(6) Uani 1 1 d . . .
H14A H 0.8107 0.3421 -0.1369 0.062 Uiso 1 1 calc R . .
C15 C 1.0839(4) 0.3040(3) -0.0757(2) 0.0618(7) Uani 1 1 d . . .
H15A H 1.0902 0.3707 -0.0204 0.074 Uiso 1 1 calc R . .
H15B H 1.1533 0.2303 -0.0432 0.074 Uiso 1 1 calc R . .
C16 C 1.1772(5) 0.3526(4) -0.1701(3) 0.0826(10) Uani 1 1 d . . .
H16A H 1.1177 0.4320 -0.1979 0.099 Uiso 1 1 calc R . .
H16B H 1.3082 0.3707 -0.1445 0.099 Uiso 1 1 calc R . .
C17 C 1.1626(6) 0.2541(5) -0.2608(3) 0.0950(12) Uani 1 1 d . . .
H17A H 1.2154 0.2894 -0.3224 0.114 Uiso 1 1 calc R . .
H17B H 1.2347 0.1785 -0.2353 0.114 Uiso 1 1 calc R . .
C18 C 0.9641(6) 0.2165(6) -0.2971(3) 0.1137(16) Uani 1 1 d . . .
H18A H 0.9598 0.1500 -0.3525 0.136 Uiso 1 1 calc R . .
H18B H 0.8949 0.2902 -0.3297 0.136 Uiso 1 1 calc R . .
C19 C 0.8702(5) 0.1664(5) -0.2003(2) 0.0891(11) Uani 1 1 d . . .
H19A H 0.7398 0.1464 -0.2259 0.107 Uiso 1 1 calc R . .
H19B H 0.9319 0.0879 -0.1722 0.107 Uiso 1 1 calc R . .

loop_
_atom_site_aniso_label
_atom_site_aniso_U_11
_atom_site_aniso_U_22
_atom_site_aniso_U_33
_atom_site_aniso_U_23
_atom_site_aniso_U_13
_atom_site_aniso_U_12
O1 0.132(2) 0.0438(11) 0.0925(13) 0.0184(11) 0.0385(14) 0.0089(11)
O2 0.0724(12) 0.0471(10) 0.0744(11) 0.0148(9) 0.0180(9) 0.0193(9)
O3 0.0641(12) 0.0874(16) 0.0945(14) -0.0244(13) 0.0177(10) -0.0335(12)
N 0.0420(9) 0.0552(12) 0.0489(9) 0.0029(9) 0.0089(8) 0.0022(8)
C1 0.0489(13) 0.0601(16) 0.0782(15) 0.0018(14) 0.0202(12) 0.0155(12)
C2 0.0469(12) 0.0460(13) 0.0571(12) 0.0051(11) 0.0064(10) 0.0098(10)
C3 0.0839(18) 0.0376(13) 0.0539(12) 0.0029(12) 0.0131(12) 0.0054(12)
C4 0.0504(13) 0.0436(13) 0.0525(11) 0.0000(11) 0.0107(10) -0.0061(10)
C5 0.0441(11) 0.0402(12) 0.0499(11) -0.0035(10) 0.0076(9) 0.0024(9)
C6 0.0505(13) 0.0524(14) 0.0504(11) 0.0040(11) 0.0113(9) 0.0038(11)
C7 0.0623(15) 0.0528(15) 0.0675(14) 0.0035(12) 0.0235(12) -0.0026(12)
C8 0.0489(13) 0.074(2) 0.0795(16) -0.0036(15) 0.0219(12) -0.0039(13)
C9 0.0701(16) 0.0562(16) 0.0660(14) -0.0084(13) 0.0261(13) 0.0035(13)
C10 0.108(3) 0.0607(19) 0.0839(19) -0.0225(17) 0.0282(18) -0.0117(18)
C11 0.104(2) 0.094(3) 0.0790(18) -0.012(2) 0.0463(18) 0.007(2)
C12 0.0660(17) 0.099(3) 0.0558(13) 0.0187(16) 0.0074(12) 0.0075(16)
C13 0.0580(13) 0.0412(12) 0.0571(12) -0.0005(11) 0.0114(10) -0.0076(10)
C14 0.0560(13) 0.0509(14) 0.0476(11) 0.0052(11) 0.0071(9) 0.0016(11)
C15 0.0557(14) 0.0716(18) 0.0591(13) -0.0019(13) 0.0113(11) -0.0052(13)
C16 0.080(2) 0.090(2) 0.0840(19) 0.0089(17) 0.0340(17) -0.0063(17)
C17 0.110(3) 0.113(3) 0.0721(17) 0.005(2) 0.0450(19) 0.007(2)
C18 0.128(3) 0.160(5) 0.0558(16) -0.019(2) 0.0208(19) -0.012(3)
C19 0.097(2) 0.105(3) 0.0676(16) -0.0300(19) 0.0198(15) -0.026(2)

loop_
_atom_type_symbol
_atom_type_description
_atom_type_scat_dispersion_real
_atom_type_scat_dispersion_imag
_atom_type_scat_source
C C 0.0033 0.0016 'International Tables Vol C Tables 4.2.6.8 and 6.1.1.4'
H H 0.0000 0.0000 'International Tables Vol C Tables 4.2.6.8 and 6.1.1.4'
N N 0.0061 0.0033 'International Tables Vol C Tables 4.2.6.8 and 6.1.1.4'
O O 0.0106 0.0060 'International Tables Vol C Tables 4.2.6.8 and 6.1.1.4'

loop_
_geom_angle_atom_site_label_1
_geom_angle_atom_site_label_2
_geom_angle_atom_site_label_3
_geom_angle
_geom_angle_site_symmetry_1
_geom_angle_site_symmetry_3
_geom_angle_publ_flag
C3 O2 C2 116.83(17) . . ?
C5 N C4 115.06(19) . . ?
C2 C1 C8 103.2(2) . . ?
C2 C1 C9 103.86(19) . . ?
C8 C1 C9 103.3(2) . . ?
O2 C2 C5 109.7(2) . . ?
O2 C2 C1 115.28(19) . . ?
C5 C2 C1 102.11(18) . . ?
O1 C3 O2 119.2(3) . . ?
O1 C3 C4 121.6(3) . . ?
O2 C3 C4 119.2(2) . . ?
N C4 C3 115.00(19) . . ?
N C4 C13 112.3(2) . . ?
C3 C4 C13 109.23(19) . . ?
N C5 C6 126.7(2) . . ?
N C5 C2 125.6(2) . . ?
C6 C5 C2 106.78(18) . . ?
C12 C6 C5 115.2(2) . . ?
C12 C6 C7 115.1(2) . . ?
C5 C6 C7 106.52(19) . . ?
C12 C6 C9 119.1(2) . . ?
C5 C6 C9 97.1(2) . . ?
C7 C6 C9 101.3(2) . . ?
C8 C7 C6 104.8(2) . . ?
C1 C8 C7 102.7(2) . . ?
C10 C9 C11 107.6(2) . . ?
C10 C9 C1 114.8(3) . . ?
C11 C9 C1 113.5(2) . . ?
C10 C9 C6 114.0(2) . . ?
C11 C9 C6 112.8(2) . . ?
C1 C9 C6 93.9(2) . . ?
O3 C13 C14 108.63(19) . . ?
O3 C13 C4 107.30(19) . . ?
C14 C13 C4 115.2(2) . . ?
C13 C14 C15 113.53(19) . . ?
C13 C14 C19 109.2(2) . . ?
C15 C14 C19 108.9(2) . . ?
C16 C15 C14 113.6(2) . . ?
C17 C16 C15 110.7(3) . . ?
C18 C17 C16 111.3(3) . . ?
C17 C18 C19 111.3(3) . . ?
C14 C19 C18 111.3(4) . . ?

loop_
_geom_bond_atom_site_label_1
_geom_bond_atom_site_label_2
_geom_bond_distance
_geom_bond_site_symmetry_2
_geom_bond_publ_flag
O1 C3 1.200(3) . ?
O2 C3 1.337(3) . ?
O2 C2 1.454(3) . ?
O3 C13 1.415(3) . ?
N C5 1.263(3) . ?
N C4 1.460(3) . ?
C1 C2 1.528(3) . ?
C1 C8 1.527(4) . ?
C1 C9 1.543(4) . ?
C2 C5 1.506(3) . ?
C3 C4 1.529(4) . ?
C4 C13 1.543(3) . ?
C5 C6 1.507(3) . ?
C6 C12 1.506(4) . ?
C6 C7 1.557(4) . ?
C6 C9 1.581(4) . ?
C7 C8 1.549(4) . ?
C9 C10 1.525(5) . ?
C9 C11 1.541(4) . ?
C13 C14 1.527(3) . ?
C14 C15 1.511(4) . ?
C14 C19 1.527(4) . ?
C15 C16 1.514(4) . ?
C16 C17 1.512(6) . ?
C17 C18 1.489(6) . ?
C18 C19 1.547(5) . ?

loop_
_cod_related_entry_id
_cod_related_entry_database
_cod_related_entry_code
1 ChemSpider 30658898
